data_4337653
loop_
_publ_author_name
'Iden, Hassan'
'Bi, Wenhua'
'Morin, Jean-Fran\,cois'
'Fontaine, Fr\'ed\'eric-Georges'

_publ_section_title
;
 Zirconium(IV) Metallocavitands As Blue-Emitting Materials.
;
_journal_issue 6
_journal_name_full 'Inorganic chemistry'
_journal_page_first 2883
_journal_page_last 2891
_journal_paper_doi 10.1021/ic402602d
_journal_volume 53
_journal_year 2014
_chemical_formula_moiety 'C33 H30 N3 O10 Zr3, Cl, CH3OH'
_chemical_formula_sum 'C34 H34 Cl N3 O11 Zr3'
_chemical_formula_weight 969.75
_chemical_name_systematic
; 
 ? 
;
_space_group_IT_number 14
_symmetry_cell_setting monoclinic
_symmetry_space_group_name_Hall '-P 2ybc'
_symmetry_space_group_name_H-M 'P 1 21/c 1'
_atom_sites_solution_hydrogens geom
_atom_sites_solution_primary direct
_atom_sites_solution_secondary difmap
_audit_creation_method SHELXL-97
_cell_angle_alpha 90.00
_cell_angle_beta 108.4720(10)
_cell_angle_gamma 90.00
_cell_formula_units_Z 4
_cell_length_a 21.2976(5)
_cell_length_b 16.0636(4)
_cell_length_c 14.5906(4)
_cell_measurement_reflns_used 9988
_cell_measurement_temperature 150(2)
_cell_measurement_theta_max 34.6
_cell_measurement_theta_min 2.4
_cell_volume 4734.5(2)
_computing_cell_refinement SMART
_computing_data_collection 'SMART (Bruker, 2007)'
_computing_data_reduction 'SAINT+ (Bruker, 2007)'
_computing_molecular_graphics 'SHELXTL (Bruker, 2007)'
_computing_publication_material SHELXTL
_computing_structure_refinement 'SHELXL-97 (Sheldrick, 2008)'
_computing_structure_solution 'SHELXS-97 (Sheldrick, 2008)'
_diffrn_ambient_temperature 150(2)
_diffrn_measured_fraction_theta_full 0.999
_diffrn_measured_fraction_theta_max 0.999
_diffrn_measurement_device_type 'Bruker APEX II CCD area detector'
_diffrn_measurement_method 'phi and omega scans'
_diffrn_radiation_monochromator graphite
_diffrn_radiation_source 'fine-focus sealed tube'
_diffrn_radiation_type MoK\a
_diffrn_radiation_wavelength 0.71073
_diffrn_reflns_av_R_equivalents 0.0000
_diffrn_reflns_av_sigmaI/netI 0.0269
_diffrn_reflns_limit_h_max 32
_diffrn_reflns_limit_h_min -34
_diffrn_reflns_limit_k_max 25
_diffrn_reflns_limit_k_min 0
_diffrn_reflns_limit_l_max 23
_diffrn_reflns_limit_l_min 0
_diffrn_reflns_number 20310
_diffrn_reflns_theta_full 34.66
_diffrn_reflns_theta_max 34.66
_diffrn_reflns_theta_min 1.62
_diffrn_standards_decay_% 0
_diffrn_standards_interval_time 0
_diffrn_standards_number 0
_exptl_absorpt_coefficient_mu 0.753
_exptl_absorpt_correction_T_max 0.828
_exptl_absorpt_correction_T_min 0.704
_exptl_absorpt_correction_type multi-scan
_exptl_absorpt_process_details 'SADABS (Sheldrick, 1996)'
_exptl_crystal_colour colorless
_exptl_crystal_density_diffrn 1.360
_exptl_crystal_density_method 'not measured'
_exptl_crystal_description prism
_exptl_crystal_F_000 1936
_exptl_crystal_size_max 0.48
_exptl_crystal_size_mid 0.40
_exptl_crystal_size_min 0.26
_platon_squeeze_details
;
The heavily disordered H~2~O molecules are squeezed out.
;
_refine_diff_density_max 1.388
_refine_diff_density_min -0.613
_refine_diff_density_rms 0.089
_refine_ls_extinction_method none
_refine_ls_goodness_of_fit_ref 1.091
_refine_ls_hydrogen_treatment mixed
_refine_ls_matrix_type full
_refine_ls_number_parameters 484
_refine_ls_number_reflns 20310
_refine_ls_number_restraints 0
_refine_ls_restrained_S_all 1.091
_refine_ls_R_factor_all 0.0399
_refine_ls_R_factor_gt 0.0317
_refine_ls_shift/su_max 0.002
_refine_ls_shift/su_mean 0.000
_refine_ls_structure_factor_coef Fsqd
_refine_ls_weighting_details 'calc w=1/[\s^2^(Fo^2^)+(0.0373P)^2^+2.7509P] where P=(Fo^2^+2Fc^2^)/3'
_refine_ls_weighting_scheme calc
_refine_ls_wR_factor_gt 0.0814
_refine_ls_wR_factor_ref 0.0846
_reflns_number_gt 16835
_reflns_number_total 20310
_reflns_threshold_expression >2sigma(I)
_cod_data_source_file ic402602d_si_001.cif
_cod_data_source_block hi3161(5)
_cod_original_sg_symbol_H-M 'P 21/c'
_cod_database_code 4337653

loop_
_symmetry_equiv_pos_as_xyz
'x, y, z'
'-x, y+1/2, -z+1/2'
'-x, -y, -z'
'x, -y-1/2, z-1/2'

loop_
_atom_site_label
_atom_site_type_symbol
_atom_site_fract_x
_atom_site_fract_y
_atom_site_fract_z
_atom_site_U_iso_or_equiv
_atom_site_adp_type
_atom_site_occupancy
_atom_site_symmetry_multiplicity
_atom_site_calc_flag
_atom_site_refinement_flags
Zr1 Zr 0.172805(7) 0.352485(8) 0.202731(10) 0.01623(3) Uani 1 1 d .
O1 O 0.18574(5) 0.47272(6) 0.26021(7) 0.01399(17) Uani 1 1 d .
N1 N 0.42749(8) 0.34261(11) 0.64542(13) 0.0354(4) Uani 1 1 d .
C1 C 0.24344(7) 0.37160(10) 0.42673(11) 0.0200(3) Uani 1 1 d .
Zr2 Zr 0.118691(6) 0.485554(8) 0.336954(10) 0.01448(3) Uani 1 1 d .
O2 O 0.09535(6) 0.37160(7) 0.26167(9) 0.0199(2) Uani 1 1 d .
N2 N 0.38770(8) 0.74478(11) 0.54854(13) 0.0345(3) Uani 1 1 d .
C2 C 0.30907(8) 0.36243(10) 0.50531(12) 0.0224(3) Uani 1 1 d .
Zr3 Zr 0.158847(6) 0.554849(8) 0.145367(9) 0.01332(3) Uani 1 1 d .
O3 O 0.08094(5) 0.55460(7) 0.20680(8) 0.01651(18) Uani 1 1 d .
N3 N 0.49009(9) 0.44640(13) 0.1713(2) 0.0530(6) Uani 1 1 d .
C3 C 0.35834(9) 0.31445(12) 0.48765(14) 0.0296(3) Uani 1 1 d .
H3 H 0.3509 0.2879 0.4269 0.036 Uiso 1 1 calc R
O4 O 0.13158(6) 0.43467(7) 0.08597(8) 0.01794(19) Uani 1 1 d .
C4 C 0.41816(9) 0.30602(13) 0.55985(16) 0.0349(4) Uani 1 1 d .
H4 H 0.4527 0.2743 0.5488 0.042 Uiso 1 1 calc R
O5 O 0.23510(6) 0.32820(7) 0.35225(9) 0.0235(2) Uani 1 1 d .
C5 C 0.38073(10) 0.38919(13) 0.66485(14) 0.0338(4) Uani 1 1 d .
H5 H 0.3890 0.4136 0.7269 0.041 Uiso 1 1 calc R
O6 O 0.20228(6) 0.42109(8) 0.44300(8) 0.0223(2) Uani 1 1 d .
C6 C 0.32041(8) 0.40129(11) 0.59362(13) 0.0267(3) Uani 1 1 d .
H6 H 0.2875 0.4357 0.6053 0.032 Uiso 1 1 calc R
O7 O 0.18170(5) 0.59479(7) 0.38905(8) 0.0198(2) Uani 1 1 d .
C7 C 0.21871(7) 0.63477(9) 0.35215(11) 0.0178(2) Uani 1 1 d .
O8 O 0.21105(5) 0.64105(7) 0.26304(8) 0.01894(19) Uani 1 1 d .
C8 C 0.27659(7) 0.67832(10) 0.42152(11) 0.0201(3) Uani 1 1 d .
O9 O 0.25963(5) 0.52044(7) 0.14436(8) 0.0198(2) Uani 1 1 d .
C9 C 0.29306(9) 0.66079(12) 0.52004(12) 0.0285(3) Uani 1 1 d .
H9 H 0.2657 0.6257 0.5435 0.034 Uiso 1 1 calc R
O10 O 0.26883(6) 0.38509(7) 0.18665(9) 0.0228(2) Uani 1 1 d .
C10 C 0.34955(11) 0.69522(13) 0.58246(14) 0.0362(4) Uani 1 1 d .
H10 H 0.3615 0.6839 0.6497 0.043 Uiso 1 1 calc R
O11 O 1.00137(7) 0.26440(10) 0.26475(17) 0.0562(5) Uani 1 1 d .
H11O H 1.0117 0.2233 0.3021 0.067 Uiso 1 1 calc R
C11 C 0.37229(10) 0.76440(13) 0.45499(15) 0.0344(4) Uani 1 1 d .
H11 H 0.4002 0.8007 0.4338 0.041 Uiso 1 1 calc R
C12 C 0.31589(9) 0.73201(12) 0.38905(13) 0.0284(3) Uani 1 1 d .
H12 H 0.3042 0.7463 0.3226 0.034 Uiso 1 1 calc R
C13 C 0.29146(7) 0.45360(10) 0.16862(11) 0.0194(3) Uani 1 1 d .
C14 C 0.36268(8) 0.45249(11) 0.17194(14) 0.0260(3) Uani 1 1 d .
C15 C 0.38905(10) 0.51801(13) 0.1346(2) 0.0406(5) Uani 1 1 d .
H15A H 0.3629 0.5656 0.1090 0.049 Uiso 1 1 calc R
C16 C 0.45392(12) 0.51344(16) 0.1349(3) 0.0584(8) Uani 1 1 d .
H16 H 0.4726 0.5579 0.1093 0.070 Uiso 1 1 calc R
C17 C 0.46687(10) 0.38263(15) 0.2096(2) 0.0460(6) Uani 1 1 d .
H17 H 0.4948 0.3366 0.2360 0.055 Uiso 1 1 calc R
C18 C 0.40209(9) 0.38352(13) 0.21075(17) 0.0347(4) Uani 1 1 d .
H18 H 0.3849 0.3383 0.2373 0.042 Uiso 1 1 calc R
C19 C 0.03960(10) 0.42300(13) 0.41549(15) 0.0341(4) Uani 1 1 d .
H19 H 0.0348 0.3642 0.4144 0.041 Uiso 1 1 calc R
C20 C 0.08457(9) 0.46903(13) 0.48834(13) 0.0314(4) Uani 1 1 d .
H20 H 0.1155 0.4472 0.5454 0.038 Uiso 1 1 calc R
C21 C 0.07585(10) 0.55392(13) 0.46216(14) 0.0322(4) Uani 1 1 d .
H21 H 0.1000 0.5994 0.4980 0.039 Uiso 1 1 calc R
C22 C 0.02462(10) 0.55865(13) 0.37283(14) 0.0339(4) Uani 1 1 d .
H22 H 0.0079 0.6082 0.3381 0.041 Uiso 1 1 calc R
C23 C 0.00294(9) 0.47794(15) 0.34447(14) 0.0343(4) Uani 1 1 d .
H23 H -0.0309 0.4629 0.2868 0.041 Uiso 1 1 calc R
C24 C 0.15063(11) 0.69947(11) 0.06672(13) 0.0315(4) Uani 1 1 d .
H24 H 0.1703 0.7457 0.1059 0.038 Uiso 1 1 calc R
C25 C 0.18150(10) 0.64696(12) 0.01685(14) 0.0304(4) Uani 1 1 d .
H25 H 0.2258 0.6517 0.0163 0.036 Uiso 1 1 calc R
C26 C 0.13588(10) 0.58682(11) -0.03163(12) 0.0288(3) Uani 1 1 d .
H26 H 0.1439 0.5435 -0.0708 0.035 Uiso 1 1 calc R
C27 C 0.07608(9) 0.60088(12) -0.01296(13) 0.0298(4) Uani 1 1 d .
H27 H 0.0367 0.5689 -0.0370 0.036 Uiso 1 1 calc R
C28 C 0.08497(10) 0.67093(12) 0.04788(14) 0.0313(4) Uani 1 1 d .
H28 H 0.0525 0.6948 0.0720 0.038 Uiso 1 1 calc R
C29 C 0.19905(13) 0.23767(12) 0.10259(17) 0.0425(5) Uani 1 1 d .
H29 H 0.2324 0.2483 0.0736 0.051 Uiso 1 1 calc R
C30 C 0.20975(11) 0.20458(11) 0.19443(17) 0.0372(4) Uani 1 1 d .
H30 H 0.2511 0.1885 0.2389 0.045 Uiso 1 1 calc R
C31 C 0.14720(13) 0.19950(11) 0.20910(16) 0.0383(5) Uani 1 1 d .
H31 H 0.1389 0.1792 0.2653 0.046 Uiso 1 1 calc R
C32 C 0.10022(11) 0.22968(13) 0.1260(2) 0.0460(6) Uani 1 1 d .
H32 H 0.0540 0.2339 0.1158 0.055 Uiso 1 1 calc R
C33 C 0.13245(16) 0.25263(12) 0.06035(16) 0.0497(6) Uani 1 1 d .
H33 H 0.1121 0.2747 -0.0025 0.060 Uiso 1 1 calc R
C34 C 0.93413(10) 0.26538(15) 0.22077(19) 0.0441(5) Uani 1 1 d .
H34A H 0.9119 0.2527 0.2685 0.066 Uiso 1 1 calc R
H34B H 0.9220 0.2235 0.1693 0.066 Uiso 1 1 calc R
H34C H 0.9204 0.3206 0.1931 0.066 Uiso 1 1 calc R
H2O H 0.0699(15) 0.3414(19) 0.266(2) 0.050(8) Uiso 1 1 d .
H3O H 0.0464(13) 0.5696(17) 0.1790(19) 0.039(7) Uiso 1 1 d .
H4O H 0.1145(13) 0.4262(17) 0.035(2) 0.038(7) Uiso 1 1 d .
Cl1 Cl 0.06239(2) 0.39404(3) -0.12712(3) 0.02910(9) Uani 1 1 d .

loop_
_atom_site_aniso_label
_atom_site_aniso_U_11
_atom_site_aniso_U_22
_atom_site_aniso_U_33
_atom_site_aniso_U_23
_atom_site_aniso_U_13
_atom_site_aniso_U_12
Zr1 0.01717(6) 0.01345(6) 0.01808(6) 0.00098(4) 0.00562(5) 0.00093(4)
O1 0.0128(4) 0.0158(4) 0.0135(4) 0.0011(3) 0.0044(3) 0.0010(3)
N1 0.0237(7) 0.0349(8) 0.0375(9) 0.0043(7) -0.0046(6) 0.0051(6)
C1 0.0170(6) 0.0239(7) 0.0190(6) 0.0092(5) 0.0055(5) 0.0038(5)
Zr2 0.01152(5) 0.01845(6) 0.01391(6) 0.00281(4) 0.00465(4) 0.00164(4)
O2 0.0164(5) 0.0188(5) 0.0255(5) 0.0008(4) 0.0080(4) -0.0033(4)
N2 0.0289(7) 0.0348(8) 0.0324(8) -0.0068(6) -0.0008(6) -0.0106(6)
C2 0.0185(6) 0.0263(7) 0.0209(7) 0.0084(5) 0.0044(5) 0.0040(5)
Zr3 0.01385(6) 0.01405(6) 0.01172(6) 0.00111(4) 0.00355(4) 0.00076(4)
O3 0.0121(4) 0.0201(5) 0.0167(5) 0.0032(4) 0.0037(4) 0.0040(3)
N3 0.0228(8) 0.0426(11) 0.0990(18) -0.0165(11) 0.0270(10) -0.0038(7)
C3 0.0211(7) 0.0376(9) 0.0280(8) 0.0061(7) 0.0046(6) 0.0099(7)
O4 0.0204(5) 0.0173(5) 0.0134(5) -0.0016(3) 0.0015(4) -0.0003(4)
C4 0.0226(8) 0.0398(10) 0.0386(10) 0.0070(8) 0.0045(7) 0.0118(7)
O5 0.0239(5) 0.0231(5) 0.0220(5) 0.0052(4) 0.0049(4) 0.0064(4)
C5 0.0293(9) 0.0344(9) 0.0295(9) 0.0003(7) -0.0022(7) 0.0053(7)
O6 0.0184(5) 0.0303(6) 0.0183(5) 0.0076(4) 0.0062(4) 0.0080(4)
C6 0.0217(7) 0.0286(8) 0.0265(8) 0.0045(6) 0.0030(6) 0.0043(6)
O7 0.0187(5) 0.0232(5) 0.0177(5) -0.0037(4) 0.0062(4) -0.0029(4)
C7 0.0154(6) 0.0175(6) 0.0193(6) -0.0029(5) 0.0036(5) 0.0003(4)
O8 0.0211(5) 0.0184(5) 0.0160(5) -0.0009(4) 0.0039(4) -0.0022(4)
C8 0.0180(6) 0.0210(6) 0.0198(6) -0.0049(5) 0.0038(5) -0.0018(5)
O9 0.0174(5) 0.0218(5) 0.0222(5) 0.0009(4) 0.0091(4) 0.0017(4)
C9 0.0292(8) 0.0337(9) 0.0197(7) -0.0037(6) 0.0035(6) -0.0103(7)
O10 0.0213(5) 0.0213(5) 0.0285(6) 0.0013(4) 0.0117(4) 0.0025(4)
C10 0.0386(10) 0.0413(10) 0.0222(8) -0.0045(7) 0.0002(7) -0.0140(8)
O11 0.0248(7) 0.0310(8) 0.1023(16) 0.0278(9) 0.0053(8) -0.0080(6)
C11 0.0282(8) 0.0365(10) 0.0356(10) -0.0049(8) 0.0061(7) -0.0133(7)
C12 0.0283(8) 0.0319(8) 0.0228(7) -0.0024(6) 0.0051(6) -0.0084(7)
C13 0.0138(6) 0.0232(7) 0.0212(7) -0.0016(5) 0.0058(5) 0.0009(5)
C14 0.0170(6) 0.0252(7) 0.0371(9) -0.0056(6) 0.0106(6) 0.0004(5)
C15 0.0259(9) 0.0293(9) 0.0734(16) 0.0011(9) 0.0252(10) -0.0009(7)
C16 0.0318(11) 0.0397(12) 0.115(3) -0.0021(13) 0.0387(14) -0.0062(9)
C17 0.0198(8) 0.0385(11) 0.0765(17) -0.0111(11) 0.0108(9) 0.0054(7)
C18 0.0193(7) 0.0307(9) 0.0525(12) -0.0012(8) 0.0089(8) 0.0048(6)
C19 0.0329(9) 0.0388(10) 0.0403(10) 0.0080(8) 0.0252(8) -0.0014(7)
C20 0.0288(8) 0.0489(11) 0.0219(7) 0.0113(7) 0.0157(7) 0.0103(7)
C21 0.0368(9) 0.0379(9) 0.0312(9) -0.0033(7) 0.0239(8) 0.0015(7)
C22 0.0333(9) 0.0436(10) 0.0338(9) 0.0140(8) 0.0235(8) 0.0200(8)
C23 0.0175(7) 0.0591(13) 0.0293(9) 0.0053(8) 0.0119(7) 0.0024(7)
C24 0.0501(11) 0.0191(7) 0.0212(7) 0.0056(6) 0.0054(7) -0.0005(7)
C25 0.0311(8) 0.0328(9) 0.0290(8) 0.0158(7) 0.0122(7) 0.0019(7)
C26 0.0455(10) 0.0259(8) 0.0161(7) 0.0055(6) 0.0114(7) 0.0051(7)
C27 0.0297(8) 0.0324(8) 0.0209(7) 0.0112(6) -0.0011(6) 0.0008(7)
C28 0.0383(10) 0.0306(8) 0.0273(8) 0.0136(7) 0.0138(7) 0.0162(7)
C29 0.0697(15) 0.0227(8) 0.0488(12) -0.0115(8) 0.0381(12) -0.0066(9)
C30 0.0422(11) 0.0213(8) 0.0473(12) -0.0041(7) 0.0129(9) 0.0102(7)
C31 0.0669(14) 0.0159(7) 0.0441(11) -0.0016(7) 0.0345(11) -0.0060(8)
C32 0.0338(10) 0.0230(9) 0.0740(17) -0.0200(9) 0.0070(10) -0.0051(7)
C33 0.091(2) 0.0181(8) 0.0305(10) -0.0058(7) 0.0059(11) -0.0024(10)
C34 0.0294(9) 0.0387(11) 0.0571(14) 0.0223(10) 0.0035(9) -0.0033(8)
Cl1 0.01991(16) 0.0383(2) 0.02230(17) -0.00991(15) -0.00290(14) 0.00703(15)

loop_
_atom_type_symbol
_atom_type_description
_atom_type_scat_dispersion_real
_atom_type_scat_dispersion_imag
_atom_type_scat_source
C C 0.0033 0.0016 'International Tables Vol C Tables 4.2.6.8 and 6.1.1.4'
H H 0.0000 0.0000 'International Tables Vol C Tables 4.2.6.8 and 6.1.1.4'
N N 0.0061 0.0033 'International Tables Vol C Tables 4.2.6.8 and 6.1.1.4'
O O 0.0106 0.0060 'International Tables Vol C Tables 4.2.6.8 and 6.1.1.4'
Cl Cl 0.1484 0.1585 'International Tables Vol C Tables 4.2.6.8 and 6.1.1.4'
Zr Zr -2.9673 0.5597 'International Tables Vol C Tables 4.2.6.8 and 6.1.1.4'

loop_
_geom_angle_atom_site_label_1
_geom_angle_atom_site_label_2
_geom_angle_atom_site_label_3
_geom_angle
O1 Zr1 O2 73.89(4)
O1 Zr1 O4 73.40(4)
O2 Zr1 O4 93.37(4)
O1 Zr1 O10 79.25(4)
O2 Zr1 O10 152.14(5)
O4 Zr1 O10 85.87(4)
O1 Zr1 O5 78.72(4)
O2 Zr1 O5 85.72(4)
O4 Zr1 O5 151.18(4)
O10 Zr1 O5 81.87(5)
O1 Zr1 C30 152.67(6)
O2 Zr1 C30 116.97(6)
O4 Zr1 C30 127.37(6)
O10 Zr1 C30 84.49(6)
O5 Zr1 C30 77.34(6)
O1 Zr1 C29 152.03(6)
O2 Zr1 C29 133.43(6)
O4 Zr1 C29 95.82(7)
O10 Zr1 C29 74.20(6)
O5 Zr1 C29 105.67(7)
C30 Zr1 C29 32.05(8)
O1 Zr1 C31 152.57(5)
O2 Zr1 C31 85.46(6)
O4 Zr1 C31 126.73(6)
O10 Zr1 C31 117.10(6)
O5 Zr1 C31 81.97(6)
C30 Zr1 C31 32.64(7)
C29 Zr1 C31 53.13(7)
O1 Zr1 C32 151.69(6)
O2 Zr1 C32 81.22(7)
O4 Zr1 C32 95.20(7)
O10 Zr1 C32 126.62(7)
O5 Zr1 C32 113.05(7)
C30 Zr1 C32 53.21(7)
C29 Zr1 C32 52.55(8)
C31 Zr1 C32 31.92(8)
O1 Zr1 C33 151.25(6)
O2 Zr1 C33 108.57(8)
O4 Zr1 C33 77.85(6)
O10 Zr1 C33 98.52(8)
O5 Zr1 C33 129.68(6)
C30 Zr1 C33 52.89(8)
C29 Zr1 C33 31.49(9)
C31 Zr1 C33 52.88(7)
C32 Zr1 C33 31.80(9)
O1 Zr1 Zr2 36.79(3)
O2 Zr1 Zr2 37.70(3)
O4 Zr1 Zr2 86.59(3)
O10 Zr1 Zr2 114.59(3)
O5 Zr1 Zr2 75.15(3)
C30 Zr1 Zr2 143.42(5)
C29 Zr1 Zr2 171.09(5)
C31 Zr1 Zr2 118.84(5)
C32 Zr1 Zr2 118.75(6)
C33 Zr1 Zr2 142.24(7)
O1 Zr1 Zr3 36.11(3)
O2 Zr1 Zr3 86.65(3)
O4 Zr1 Zr3 37.85(3)
O10 Zr1 Zr3 75.72(3)
O5 Zr1 Zr3 113.47(3)
C30 Zr1 Zr3 155.37(5)
C29 Zr1 Zr3 125.71(5)
C31 Zr1 Zr3 162.06(6)
C32 Zr1 Zr3 130.65(6)
C33 Zr1 Zr3 115.29(5)
Zr2 Zr1 Zr3 60.351(4)
Zr3 O1 Zr2 108.14(4)
Zr3 O1 Zr1 107.31(4)
Zr2 O1 Zr1 106.34(4)
C4 N1 C5 122.71(16)
O5 C1 O6 126.67(14)
O5 C1 C2 116.53(14)
O6 C1 C2 116.79(15)
O1 Zr2 O2 73.94(4)
O1 Zr2 O3 72.62(4)
O2 Zr2 O3 91.58(4)
O1 Zr2 O7 79.48(4)
O2 Zr2 O7 153.02(4)
O3 Zr2 O7 84.77(4)
O1 Zr2 O6 78.06(4)
O2 Zr2 O6 87.86(5)
O3 Zr2 O6 149.60(4)
O7 Zr2 O6 82.16(5)
O1 Zr2 C23 150.39(6)
O2 Zr2 C23 84.70(6)
O3 Zr2 C23 88.03(5)
O7 Zr2 C23 121.76(6)
O6 Zr2 C23 122.12(6)
O1 Zr2 C22 152.09(5)
O2 Zr2 C22 116.17(6)
O3 Zr2 C22 80.89(5)
O7 Zr2 C22 89.69(6)
O6 Zr2 C22 126.19(5)
C23 Zr2 C22 32.25(7)
O1 Zr2 C19 150.76(6)
O2 Zr2 C19 79.06(6)
O3 Zr2 C19 119.68(6)
O7 Zr2 C19 125.70(6)
O6 Zr2 C19 90.06(6)
C23 Zr2 C19 32.22(7)
C22 Zr2 C19 53.28(7)
O1 Zr2 C21 153.31(6)
O2 Zr2 C21 132.14(6)
O3 Zr2 C21 107.28(6)
O7 Zr2 C21 73.99(5)
O6 Zr2 C21 95.30(6)
C23 Zr2 C21 53.56(7)
C22 Zr2 C21 32.46(7)
C19 Zr2 C21 53.26(7)
O1 Zr2 C20 152.49(5)
O2 Zr2 C20 106.01(6)
O3 Zr2 C20 134.26(5)
O7 Zr2 C20 95.40(6)
O6 Zr2 C20 74.47(5)
C23 Zr2 C20 53.29(6)
C22 Zr2 C20 53.40(6)
C19 Zr2 C20 31.93(7)
C21 Zr2 C20 32.26(7)
O1 Zr2 Zr1 36.87(3)
O2 Zr2 Zr1 37.67(3)
O3 Zr2 Zr1 85.02(3)
O7 Zr2 Zr1 115.35(3)
O6 Zr2 Zr1 76.10(3)
C23 Zr2 Zr1 121.43(5)
C22 Zr2 Zr1 149.97(5)
C19 Zr2 Zr1 114.50(5)
C21 Zr2 Zr1 165.67(5)
C20 Zr2 Zr1 133.43(5)
O1 Zr2 Zr3 35.73(3)
O2 Zr2 Zr3 86.24(3)
O3 Zr2 Zr3 37.62(3)
O7 Zr2 Zr3 74.60(3)
O6 Zr2 Zr3 112.11(3)
C23 Zr2 Zr3 124.45(5)
C22 Zr2 Zr3 116.59(4)
C19 Zr2 Zr3 152.96(5)
C21 Zr2 Zr3 134.43(5)
C20 Zr2 Zr3 166.61(5)
Zr1 Zr2 Zr3 59.903(4)
Zr1 O2 Zr2 104.63(5)
Zr1 O2 H2O 128(2)
Zr2 O2 H2O 126(2)
C11 N2 C10 122.42(16)
C6 C2 C3 120.26(15)
C6 C2 C1 120.70(14)
C3 C2 C1 119.04(15)
O1 Zr3 O4 73.72(4)
O1 Zr3 O3 73.08(4)
O4 Zr3 O3 91.23(4)
O1 Zr3 O8 80.11(4)
O4 Zr3 O8 153.19(4)
O3 Zr3 O8 86.63(4)
O1 Zr3 O9 80.00(4)
O4 Zr3 O9 84.88(4)
O3 Zr3 O9 152.79(4)
O8 Zr3 O9 84.94(4)
O1 Zr3 C26 150.90(5)
O4 Zr3 C26 80.09(5)
O3 Zr3 C26 120.58(5)
O8 Zr3 C26 123.62(5)
O9 Zr3 C26 85.31(5)
O1 Zr3 C27 149.37(5)
O4 Zr3 C27 82.63(5)
O3 Zr3 C27 88.54(5)
O8 Zr3 C27 123.98(5)
O9 Zr3 C27 117.49(5)
C26 Zr3 C27 32.21(6)
O1 Zr3 C25 153.89(5)
O4 Zr3 C25 108.58(6)
O3 Zr3 C25 131.83(5)
O8 Zr3 C25 92.40(6)
O9 Zr3 C25 74.41(5)
C26 Zr3 C25 31.86(6)
C27 Zr3 C25 53.07(6)
O1 Zr3 C28 151.54(5)
O4 Zr3 C28 113.29(6)
O3 Zr3 C28 79.10(5)
O8 Zr3 C28 92.56(6)
O9 Zr3 C28 127.05(5)
C26 Zr3 C28 52.97(6)
C27 Zr3 C28 32.10(7)
C25 Zr3 C28 52.81(6)
O1 Zr3 C24 154.25(5)
O4 Zr3 C24 131.97(5)
O3 Zr3 C24 103.79(6)
O8 Zr3 C24 74.18(5)
O9 Zr3 C24 98.69(6)
C26 Zr3 C24 52.85(6)
C27 Zr3 C24 53.12(6)
C25 Zr3 C24 31.84(6)
C28 Zr3 C24 31.96(7)
O1 Zr3 Zr1 36.58(3)
O4 Zr3 Zr1 37.72(3)
O3 Zr3 Zr1 84.94(3)
O8 Zr3 Zr1 115.53(3)
O9 Zr3 Zr1 75.55(3)
C26 Zr3 Zr1 115.25(4)
C27 Zr3 Zr1 119.53(4)
C25 Zr3 Zr1 136.43(5)
C28 Zr3 Zr1 146.78(5)
C24 Zr3 Zr1 167.68(4)
O1 Zr3 Zr2 36.12(3)
O4 Zr3 Zr2 85.96(3)
O3 Zr3 Zr2 37.70(3)
O8 Zr3 Zr2 76.09(3)
O9 Zr3 Zr2 115.10(3)
C26 Zr3 Zr2 154.19(5)
C27 Zr3 Zr2 124.64(4)
C25 Zr3 Zr2 163.79(5)
C28 Zr3 Zr2 115.44(4)
C24 Zr3 Zr2 132.12(5)
Zr1 Zr3 Zr2 59.747(4)
Zr3 O3 Zr2 104.69(4)
Zr3 O3 H3O 122(2)
Zr2 O3 H3O 132(2)
C16 N3 C17 122.89(18)
C4 C3 C2 118.81(18)
C4 C3 H3 120.6
C2 C3 H3 120.6
Zr1 O4 Zr3 104.43(5)
Zr1 O4 H4O 131(2)
Zr3 O4 H4O 125(2)
N1 C4 C3 119.89(18)
N1 C4 H4 120.1
C3 C4 H4 120.1
C1 O5 Zr1 129.46(10)
N1 C5 C6 119.46(18)
N1 C5 H5 120.3
C6 C5 H5 120.3
C1 O6 Zr2 128.12(10)
C2 C6 C5 118.82(17)
C2 C6 H6 120.6
C5 C6 H6 120.6
C7 O7 Zr2 130.95(10)
O8 C7 O7 125.87(14)
O8 C7 C8 117.97(13)
O7 C7 C8 116.17(13)
C7 O8 Zr3 128.23(10)
C12 C8 C9 119.71(15)
C12 C8 C7 121.11(14)
C9 C8 C7 119.09(14)
C13 O9 Zr3 130.21(10)
C10 C9 C8 118.87(17)
C10 C9 H9 120.6
C8 C9 H9 120.6
C13 O10 Zr1 131.35(10)
N2 C10 C9 120.04(18)
N2 C10 H10 120.0
C9 C10 H10 120.0
C34 O11 H11O 109.5
N2 C11 C12 120.04(17)
N2 C11 H11 120.0
C12 C11 H11 120.0
C11 C12 C8 118.85(17)
C11 C12 H12 120.6
C8 C12 H12 120.6
O9 C13 O10 126.52(13)
O9 C13 C14 117.86(14)
O10 C13 C14 115.54(13)
C15 C14 C18 119.76(16)
C15 C14 C13 120.65(16)
C18 C14 C13 119.56(16)
C16 C15 C14 119.2(2)
C16 C15 H15A 120.4
C14 C15 H15A 120.4
N3 C16 C15 119.7(2)
N3 C16 H16 120.2
C15 C16 H16 120.2
N3 C17 C18 120.0(2)
N3 C17 H17 120.0
C18 C17 H17 120.0
C17 C18 C14 118.4(2)
C17 C18 H18 120.8
C14 C18 H18 120.8
C20 C19 C23 108.53(19)
C20 C19 Zr2 74.90(10)
C23 C19 Zr2 73.05(10)
C20 C19 H19 125.7
C23 C19 H19 125.7
Zr2 C19 H19 118.2
C19 C20 C21 107.80(17)
C19 C20 Zr2 73.17(10)
C21 C20 Zr2 73.40(9)
C19 C20 H20 126.1
C21 C20 H20 126.1
Zr2 C20 H20 119.2
C22 C21 C20 107.37(18)
C22 C21 Zr2 72.99(10)
C20 C21 Zr2 74.35(10)
C22 C21 H21 126.3
C20 C21 H21 126.3
Zr2 C21 H21 118.3
C23 C22 C21 108.07(17)
C23 C22 Zr2 73.44(10)
C21 C22 Zr2 74.55(10)
C23 C22 H22 126.0
C21 C22 H22 126.0
Zr2 C22 H22 118.0
C22 C23 C19 108.22(18)
C22 C23 Zr2 74.31(10)
C19 C23 Zr2 74.73(10)
C22 C23 H23 125.9
C19 C23 H23 125.9
Zr2 C23 H23 117.1
C25 C24 C28 107.51(17)
C25 C24 Zr3 73.27(9)
C28 C24 Zr3 73.56(10)
C25 C24 H24 126.2
C28 C24 H24 126.2
Zr3 C24 H24 118.9
C26 C25 C24 108.27(17)
C26 C25 Zr3 72.98(9)
C24 C25 Zr3 74.89(10)
C26 C25 H25 125.9
C24 C25 H25 125.9
Zr3 C25 H25 118.2
C25 C26 C27 108.64(17)
C25 C26 Zr3 75.16(10)
C27 C26 Zr3 74.19(9)
C25 C26 H26 125.7
C27 C26 H26 125.7
Zr3 C26 H26 116.9
C26 C27 C28 107.59(17)
C26 C27 Zr3 73.60(10)
C28 C27 Zr3 75.08(10)
C26 C27 H27 126.2
C28 C27 H27 126.2
Zr3 C27 H27 117.2
C27 C28 C24 107.99(17)
C27 C28 Zr3 72.82(10)
C24 C28 Zr3 74.47(10)
C27 C28 H28 126.0
C24 C28 H28 126.0
Zr3 C28 H28 118.6
C33 C29 C30 109.2(2)
C33 C29 Zr1 75.27(12)
C30 C29 Zr1 73.76(11)
C33 C29 H29 125.4
C30 C29 H29 125.4
Zr1 C29 H29 117.4
C29 C30 C31 107.0(2)
C29 C30 Zr1 74.19(11)
C31 C30 Zr1 73.97(10)
C29 C30 H30 126.5
C31 C30 H30 126.5
Zr1 C30 H30 117.5
C32 C31 C30 107.40(19)
C32 C31 Zr1 74.51(11)
C30 C31 Zr1 73.39(10)
C32 C31 H31 126.3
C30 C31 H31 126.3
Zr1 C31 H31 117.8
C31 C32 C33 108.4(2)
C31 C32 Zr1 73.57(11)
C33 C32 Zr1 74.55(12)
C31 C32 H32 125.8
C33 C32 H32 125.8
Zr1 C32 H32 118.0
C29 C33 C32 108.0(2)
C29 C33 Zr1 73.23(12)
C32 C33 Zr1 73.65(12)
C29 C33 H33 126.0
C32 C33 H33 126.0
Zr1 C33 H33 119.0
O11 C34 H34A 109.5
O11 C34 H34B 109.5
H34A C34 H34B 109.5
O11 C34 H34C 109.5
H34A C34 H34C 109.5
H34B C34 H34C 109.5

loop_
_geom_bond_atom_site_label_1
_geom_bond_atom_site_label_2
_geom_bond_distance
Zr1 O1 2.0888(10)
Zr1 O2 2.1104(11)
Zr1 O4 2.1138(11)
Zr1 O10 2.1945(11)
Zr1 O5 2.1995(12)
Zr1 C30 2.5177(18)
Zr1 C29 2.5232(19)
Zr1 C31 2.5253(17)
Zr1 C32 2.5372(19)
Zr1 C33 2.549(2)
Zr1 Zr2 3.3411(2)
Zr1 Zr3 3.3464(2)
O1 Zr3 2.0659(10)
O1 Zr2 2.0853(10)
N1 C4 1.337(3)
N1 C5 1.346(3)
C1 O5 1.255(2)
C1 O6 1.2605(19)
C1 C2 1.508(2)
Zr2 O2 2.1115(12)
Zr2 O3 2.1249(11)
Zr2 O7 2.1935(11)
Zr2 O6 2.2113(11)
Zr2 C23 2.5052(17)
Zr2 C22 2.5163(16)
Zr2 C19 2.5264(17)
Zr2 C21 2.5363(17)
Zr2 C20 2.5484(16)
Zr2 Zr3 3.36146(19)
O2 H2O 0.74(3)
N2 C11 1.337(3)
N2 C10 1.339(3)
C2 C6 1.382(3)
C2 C3 1.390(2)
Zr3 O4 2.1204(11)
Zr3 O3 2.1210(10)
Zr3 O8 2.2118(11)
Zr3 O9 2.2210(11)
Zr3 C26 2.5243(16)
Zr3 C27 2.5318(17)
Zr3 C25 2.5518(16)
Zr3 C28 2.5607(17)
Zr3 C24 2.5724(16)
O3 H3O 0.76(3)
N3 C16 1.333(3)
N3 C17 1.335(3)
C3 C4 1.379(3)
C3 H3 0.9500
O4 H4O 0.73(3)
C4 H4 0.9500
C5 C6 1.386(2)
C5 H5 0.9500
C6 H6 0.9500
O7 C7 1.2621(18)
C7 O8 1.2620(18)
C7 C8 1.498(2)
C8 C12 1.386(2)
C8 C9 1.396(2)
O9 C13 1.2592(18)
C9 C10 1.374(3)
C9 H9 0.9500
O10 C13 1.2621(19)
C10 H10 0.9500
O11 C34 1.371(3)
O11 H11O 0.8400
C11 C12 1.381(2)
C11 H11 0.9500
C12 H12 0.9500
C13 C14 1.502(2)
C14 C15 1.384(3)
C14 C18 1.397(3)
C15 C16 1.382(3)
C15 H15A 0.9500
C16 H16 0.9500
C17 C18 1.385(3)
C17 H17 0.9500
C18 H18 0.9500
C19 C20 1.396(3)
C19 C23 1.396(3)
C19 H19 0.9500
C20 C21 1.412(3)
C20 H20 0.9500
C21 C22 1.412(3)
C21 H21 0.9500
C22 C23 1.394(3)
C22 H22 0.9500
C23 H23 0.9500
C24 C25 1.406(3)
C24 C28 1.413(3)
C24 H24 0.9500
C25 C26 1.394(3)
C25 H25 0.9500
C26 C27 1.403(3)
C26 H26 0.9500
C27 C28 1.408(3)
C27 H27 0.9500
C28 H28 0.9500
C29 C33 1.377(4)
C29 C30 1.392(3)
C29 H29 0.9500
C30 C31 1.417(3)
C30 H30 0.9500
C31 C32 1.392(4)
C31 H31 0.9500
C32 C33 1.393(4)
C32 H32 0.9500
C33 H33 0.9500
C34 H34A 0.9800
C34 H34B 0.9800
C34 H34C 0.9800

loop_
_geom_torsion_atom_site_label_1
_geom_torsion_atom_site_label_2
_geom_torsion_atom_site_label_3
_geom_torsion_atom_site_label_4
_geom_torsion
O2 Zr1 O1 Zr3 -107.02(5)
O4 Zr1 O1 Zr3 -8.39(4)
O10 Zr1 O1 Zr3 80.47(5)
O5 Zr1 O1 Zr3 164.22(5)
C30 Zr1 O1 Zr3 134.99(12)
C29 Zr1 O1 Zr3 62.00(15)
C31 Zr1 O1 Zr3 -149.68(13)
C32 Zr1 O1 Zr3 -77.65(16)
C33 Zr1 O1 Zr3 -7.66(17)
Zr2 Zr1 O1 Zr3 -115.55(6)
O2 Zr1 O1 Zr2 8.53(4)
O4 Zr1 O1 Zr2 107.15(5)
O10 Zr1 O1 Zr2 -163.99(5)
O5 Zr1 O1 Zr2 -80.24(5)
C30 Zr1 O1 Zr2 -109.46(13)
C29 Zr1 O1 Zr2 177.55(14)
C31 Zr1 O1 Zr2 -34.13(15)
C32 Zr1 O1 Zr2 37.90(16)
C33 Zr1 O1 Zr2 107.89(16)
Zr3 Zr1 O1 Zr2 115.55(6)
Zr3 O1 Zr2 O2 106.46(5)
Zr1 O1 Zr2 O2 -8.52(4)
Zr3 O1 Zr2 O3 9.56(4)
Zr1 O1 Zr2 O3 -105.42(5)
Zr3 O1 Zr2 O7 -78.20(5)
Zr1 O1 Zr2 O7 166.82(5)
Zr3 O1 Zr2 O6 -162.32(6)
Zr1 O1 Zr2 O6 82.70(5)
Zr3 O1 Zr2 C23 60.97(13)
Zr1 O1 Zr2 C23 -54.01(13)
Zr3 O1 Zr2 C22 -9.45(15)
Zr1 O1 Zr2 C22 -124.43(13)
Zr3 O1 Zr2 C19 129.75(11)
Zr1 O1 Zr2 C19 14.77(13)
Zr3 O1 Zr2 C21 -84.48(13)
Zr1 O1 Zr2 C21 160.54(11)
Zr3 O1 Zr2 C20 -159.61(11)
Zr1 O1 Zr2 C20 85.41(13)
Zr3 O1 Zr2 Zr1 114.98(6)
Zr1 O1 Zr2 Zr3 -114.98(6)
O2 Zr1 Zr2 O1 -166.53(7)
O4 Zr1 Zr2 O1 -66.54(5)
O10 Zr1 Zr2 O1 17.34(6)
O5 Zr1 Zr2 O1 90.95(6)
C30 Zr1 Zr2 O1 133.42(10)
C29 Zr1 Zr2 O1 -172.6(4)
C31 Zr1 Zr2 O1 162.84(8)
C32 Zr1 Zr2 O1 -160.60(9)
C33 Zr1 Zr2 O1 -131.62(10)
Zr3 Zr1 Zr2 O1 -37.73(4)
O1 Zr1 Zr2 O2 166.53(7)
O4 Zr1 Zr2 O2 99.99(6)
O10 Zr1 Zr2 O2 -176.13(6)
O5 Zr1 Zr2 O2 -102.52(6)
C30 Zr1 Zr2 O2 -60.05(10)
C29 Zr1 Zr2 O2 -6.0(4)
C31 Zr1 Zr2 O2 -30.63(9)
C32 Zr1 Zr2 O2 5.93(9)
C33 Zr1 Zr2 O2 34.91(10)
Zr3 Zr1 Zr2 O2 128.80(5)
O1 Zr1 Zr2 O3 67.44(5)
O2 Zr1 Zr2 O3 -99.09(6)
O4 Zr1 Zr2 O3 0.90(4)
O10 Zr1 Zr2 O3 84.78(5)
O5 Zr1 Zr2 O3 158.39(4)
C30 Zr1 Zr2 O3 -159.14(9)
C29 Zr1 Zr2 O3 -105.1(4)
C31 Zr1 Zr2 O3 -129.73(7)
C32 Zr1 Zr2 O3 -93.16(8)
C33 Zr1 Zr2 O3 -64.18(9)
Zr3 Zr1 Zr2 O3 29.71(3)
O1 Zr1 Zr2 O7 -14.37(6)
O2 Zr1 Zr2 O7 179.10(6)
O4 Zr1 Zr2 O7 -80.90(5)
O10 Zr1 Zr2 O7 2.97(5)
O5 Zr1 Zr2 O7 76.58(5)
C30 Zr1 Zr2 O7 119.06(9)
C29 Zr1 Zr2 O7 173.1(4)
C31 Zr1 Zr2 O7 148.47(8)
C32 Zr1 Zr2 O7 -174.96(8)
C33 Zr1 Zr2 O7 -145.99(9)
Zr3 Zr1 Zr2 O7 -52.09(3)
O1 Zr1 Zr2 O6 -88.54(6)
O2 Zr1 Zr2 O6 104.93(6)
O4 Zr1 Zr2 O6 -155.08(4)
O10 Zr1 Zr2 O6 -71.20(5)
O5 Zr1 Zr2 O6 2.41(5)
C30 Zr1 Zr2 O6 44.88(9)
C29 Zr1 Zr2 O6 98.9(4)
C31 Zr1 Zr2 O6 74.29(8)
C32 Zr1 Zr2 O6 110.86(8)
C33 Zr1 Zr2 O6 139.84(9)
Zr3 Zr1 Zr2 O6 -126.27(3)
O1 Zr1 Zr2 C23 152.07(7)
O2 Zr1 Zr2 C23 -14.46(8)
O4 Zr1 Zr2 C23 85.53(6)
O10 Zr1 Zr2 C23 169.41(7)
O5 Zr1 Zr2 C23 -116.98(6)
C30 Zr1 Zr2 C23 -74.51(11)
C29 Zr1 Zr2 C23 -20.5(4)
C31 Zr1 Zr2 C23 -45.10(9)
C32 Zr1 Zr2 C23 -8.53(9)
C33 Zr1 Zr2 C23 20.45(10)
Zr3 Zr1 Zr2 C23 114.34(6)
O1 Zr1 Zr2 C22 129.51(10)
O2 Zr1 Zr2 C22 -37.02(10)
O4 Zr1 Zr2 C22 62.97(9)
O10 Zr1 Zr2 C22 146.85(9)
O5 Zr1 Zr2 C22 -139.54(9)
C30 Zr1 Zr2 C22 -97.07(12)
C29 Zr1 Zr2 C22 -43.0(4)
C31 Zr1 Zr2 C22 -67.66(11)
C32 Zr1 Zr2 C22 -31.09(11)
C33 Zr1 Zr2 C22 -2.11(12)
Zr3 Zr1 Zr2 C22 91.78(9)
O1 Zr1 Zr2 C19 -172.13(7)
O2 Zr1 Zr2 C19 21.34(8)
O4 Zr1 Zr2 C19 121.33(6)
O10 Zr1 Zr2 C19 -154.79(7)
O5 Zr1 Zr2 C19 -81.18(6)
C30 Zr1 Zr2 C19 -38.71(10)
C29 Zr1 Zr2 C19 15.3(4)
C31 Zr1 Zr2 C19 -9.30(9)
C32 Zr1 Zr2 C19 27.27(9)
C33 Zr1 Zr2 C19 56.25(10)
Zr3 Zr1 Zr2 C19 150.14(5)
O1 Zr1 Zr2 C21 -142.8(2)
O2 Zr1 Zr2 C21 50.7(2)
O4 Zr1 Zr2 C21 150.7(2)
O10 Zr1 Zr2 C21 -125.5(2)
O5 Zr1 Zr2 C21 -51.9(2)
C30 Zr1 Zr2 C21 -9.4(2)
C29 Zr1 Zr2 C21 44.6(4)
C31 Zr1 Zr2 C21 20.0(2)
C32 Zr1 Zr2 C21 56.6(2)
C33 Zr1 Zr2 C21 85.6(2)
Zr3 Zr1 Zr2 C21 179.5(2)
O1 Zr1 Zr2 C20 -140.66(8)
O2 Zr1 Zr2 C20 52.81(8)
O4 Zr1 Zr2 C20 152.80(7)
O10 Zr1 Zr2 C20 -123.32(7)
O5 Zr1 Zr2 C20 -49.71(7)
C30 Zr1 Zr2 C20 -7.24(11)
C29 Zr1 Zr2 C20 46.8(4)
C31 Zr1 Zr2 C20 22.18(9)
C32 Zr1 Zr2 C20 58.75(10)
C33 Zr1 Zr2 C20 87.72(11)
Zr3 Zr1 Zr2 C20 -178.38(6)
O1 Zr1 Zr2 Zr3 37.73(4)
O2 Zr1 Zr2 Zr3 -128.80(5)
O4 Zr1 Zr2 Zr3 -28.81(3)
O10 Zr1 Zr2 Zr3 55.07(4)
O5 Zr1 Zr2 Zr3 128.68(3)
C30 Zr1 Zr2 Zr3 171.15(9)
C29 Zr1 Zr2 Zr3 -134.8(4)
C31 Zr1 Zr2 Zr3 -159.44(7)
C32 Zr1 Zr2 Zr3 -122.87(7)
C33 Zr1 Zr2 Zr3 -93.89(9)
O1 Zr1 O2 Zr2 -8.35(4)
O4 Zr1 O2 Zr2 -80.00(5)
O10 Zr1 O2 Zr2 7.54(12)
O5 Zr1 O2 Zr2 71.13(5)
C30 Zr1 O2 Zr2 144.60(7)
C29 Zr1 O2 Zr2 178.72(8)
C31 Zr1 O2 Zr2 153.40(7)
C32 Zr1 O2 Zr2 -174.74(8)
C33 Zr1 O2 Zr2 -158.30(6)
Zr3 Zr1 O2 Zr2 -42.72(4)
O1 Zr2 O2 Zr1 8.36(4)
O3 Zr2 O2 Zr1 79.76(5)
O7 Zr2 O2 Zr1 -1.79(12)
O6 Zr2 O2 Zr1 -69.82(5)
C23 Zr2 O2 Zr1 167.64(6)
C22 Zr2 O2 Zr1 160.38(5)
C19 Zr2 O2 Zr1 -160.29(7)
C21 Zr2 O2 Zr1 -165.04(7)
C20 Zr2 O2 Zr1 -142.99(6)
Zr3 Zr2 O2 Zr1 42.51(4)
O5 C1 C2 C6 -173.60(15)
O6 C1 C2 C6 5.5(2)
O5 C1 C2 C3 6.6(2)
O6 C1 C2 C3 -174.31(15)
Zr2 O1 Zr3 O4 -105.99(5)
Zr1 O1 Zr3 O4 8.35(4)
Zr2 O1 Zr3 O3 -9.55(4)
Zr1 O1 Zr3 O3 104.79(5)
Zr2 O1 Zr3 O8 79.92(5)
Zr1 O1 Zr3 O8 -165.74(5)
Zr2 O1 Zr3 O9 166.46(5)
Zr1 O1 Zr3 O9 -79.19(5)
Zr2 O1 Zr3 C26 -132.71(10)
Zr1 O1 Zr3 C26 -18.37(13)
Zr2 O1 Zr3 C27 -65.07(12)
Zr1 O1 Zr3 C27 49.28(12)
Zr2 O1 Zr3 C25 154.89(11)
Zr1 O1 Zr3 C25 -90.77(13)
Zr2 O1 Zr3 C28 3.02(14)
Zr1 O1 Zr3 C28 117.37(12)
Zr2 O1 Zr3 C24 77.18(14)
Zr1 O1 Zr3 C24 -168.48(12)
Zr2 O1 Zr3 Zr1 -114.34(6)
Zr1 O1 Zr3 Zr2 114.34(6)
O2 Zr1 Zr3 O1 66.96(5)
O4 Zr1 Zr3 O1 166.82(7)
O10 Zr1 Zr3 O1 -91.27(6)
O5 Zr1 Zr3 O1 -16.91(6)
C30 Zr1 Zr3 O1 -128.84(14)
C29 Zr1 Zr3 O1 -149.33(9)
C31 Zr1 Zr3 O1 130.96(15)
C32 Zr1 Zr3 O1 142.37(9)
C33 Zr1 Zr3 O1 175.93(9)
Zr2 Zr1 Zr3 O1 38.45(4)
O1 Zr1 Zr3 O4 -166.82(7)
O2 Zr1 Zr3 O4 -99.86(6)
O10 Zr1 Zr3 O4 101.91(6)
O5 Zr1 Zr3 O4 176.27(6)
C30 Zr1 Zr3 O4 64.33(14)
C29 Zr1 Zr3 O4 43.85(9)
C31 Zr1 Zr3 O4 -35.86(16)
C32 Zr1 Zr3 O4 -24.45(9)
C33 Zr1 Zr3 O4 9.11(9)
Zr2 Zr1 Zr3 O4 -128.38(5)
O1 Zr1 Zr3 O3 -68.22(5)
O2 Zr1 Zr3 O3 -1.26(4)
O4 Zr1 Zr3 O3 98.60(6)
O10 Zr1 Zr3 O3 -159.49(5)
O5 Zr1 Zr3 O3 -85.13(5)
C30 Zr1 Zr3 O3 162.93(13)
C29 Zr1 Zr3 O3 142.45(8)
C31 Zr1 Zr3 O3 62.74(15)
C32 Zr1 Zr3 O3 74.15(9)
C33 Zr1 Zr3 O3 107.71(9)
Zr2 Zr1 Zr3 O3 -29.77(3)
O1 Zr1 Zr3 O8 15.60(5)
O2 Zr1 Zr3 O8 82.56(5)
O4 Zr1 Zr3 O8 -177.58(6)
O10 Zr1 Zr3 O8 -75.67(5)
O5 Zr1 Zr3 O8 -1.31(5)
C30 Zr1 Zr3 O8 -113.24(13)
C29 Zr1 Zr3 O8 -133.73(8)
C31 Zr1 Zr3 O8 146.56(15)
C32 Zr1 Zr3 O8 157.97(9)
C33 Zr1 Zr3 O8 -168.46(9)
Zr2 Zr1 Zr3 O8 54.05(3)
O1 Zr1 Zr3 O9 92.65(5)
O2 Zr1 Zr3 O9 159.61(4)
O4 Zr1 Zr3 O9 -100.53(6)
O10 Zr1 Zr3 O9 1.38(5)
O5 Zr1 Zr3 O9 75.75(5)
C30 Zr1 Zr3 O9 -36.19(13)
C29 Zr1 Zr3 O9 -56.68(8)
C31 Zr1 Zr3 O9 -136.39(15)
C32 Zr1 Zr3 O9 -124.97(9)
C33 Zr1 Zr3 O9 -91.41(9)
Zr2 Zr1 Zr3 O9 131.10(3)
O1 Zr1 Zr3 C26 170.24(7)
O2 Zr1 Zr3 C26 -122.80(6)
O4 Zr1 Zr3 C26 -22.93(7)
O10 Zr1 Zr3 C26 78.97(6)
O5 Zr1 Zr3 C26 153.34(6)
C30 Zr1 Zr3 C26 41.40(14)
C29 Zr1 Zr3 C26 20.91(9)
C31 Zr1 Zr3 C26 -58.80(16)
C32 Zr1 Zr3 C26 -47.38(10)
C33 Zr1 Zr3 C26 -13.82(10)
Zr2 Zr1 Zr3 C26 -151.31(5)
O1 Zr1 Zr3 C27 -153.66(7)
O2 Zr1 Zr3 C27 -86.70(6)
O4 Zr1 Zr3 C27 13.16(7)
O10 Zr1 Zr3 C27 115.07(6)
O5 Zr1 Zr3 C27 -170.56(6)
C30 Zr1 Zr3 C27 77.50(14)
C29 Zr1 Zr3 C27 57.01(9)
C31 Zr1 Zr3 C27 -22.70(16)
C32 Zr1 Zr3 C27 -11.28(10)
C33 Zr1 Zr3 C27 22.28(10)
Zr2 Zr1 Zr3 C27 -115.21(5)
O1 Zr1 Zr3 C25 140.31(8)
O2 Zr1 Zr3 C25 -152.73(7)
O4 Zr1 Zr3 C25 -52.86(8)
O10 Zr1 Zr3 C25 49.04(7)
O5 Zr1 Zr3 C25 123.41(7)
C30 Zr1 Zr3 C25 11.47(14)
C29 Zr1 Zr3 C25 -9.02(10)
C31 Zr1 Zr3 C25 -88.73(16)
C32 Zr1 Zr3 C25 -77.31(10)
C33 Zr1 Zr3 C25 -43.75(10)
Zr2 Zr1 Zr3 C25 178.76(7)
O1 Zr1 Zr3 C28 -129.43(9)
O2 Zr1 Zr3 C28 -62.47(8)
O4 Zr1 Zr3 C28 37.39(9)
O10 Zr1 Zr3 C28 139.29(8)
O5 Zr1 Zr3 C28 -146.34(8)
C30 Zr1 Zr3 C28 101.72(15)
C29 Zr1 Zr3 C28 81.23(11)
C31 Zr1 Zr3 C28 1.53(17)
C32 Zr1 Zr3 C28 12.94(11)
C33 Zr1 Zr3 C28 46.50(11)
Zr2 Zr1 Zr3 C28 -90.99(8)
O1 Zr1 Zr3 C24 156.0(2)
O2 Zr1 Zr3 C24 -137.0(2)
O4 Zr1 Zr3 C24 -37.2(2)
O10 Zr1 Zr3 C24 64.7(2)
O5 Zr1 Zr3 C24 139.1(2)
C30 Zr1 Zr3 C24 27.2(3)
C29 Zr1 Zr3 C24 6.7(2)
C31 Zr1 Zr3 C24 -73.0(3)
C32 Zr1 Zr3 C24 -61.6(2)
C33 Zr1 Zr3 C24 -28.1(2)
Zr2 Zr1 Zr3 C24 -165.5(2)
O1 Zr1 Zr3 Zr2 -38.45(4)
O2 Zr1 Zr3 Zr2 28.51(3)
O4 Zr1 Zr3 Zr2 128.38(5)
O10 Zr1 Zr3 Zr2 -129.72(3)
O5 Zr1 Zr3 Zr2 -55.35(3)
C30 Zr1 Zr3 Zr2 -167.29(13)
C29 Zr1 Zr3 Zr2 172.22(8)
C31 Zr1 Zr3 Zr2 92.51(15)
C32 Zr1 Zr3 Zr2 103.93(8)
C33 Zr1 Zr3 Zr2 137.49(8)
O2 Zr2 Zr3 O1 -67.45(6)
O3 Zr2 Zr3 O1 -164.95(7)
O7 Zr2 Zr3 O1 93.36(6)
O6 Zr2 Zr3 O1 18.70(6)
C23 Zr2 Zr3 O1 -148.41(8)
C22 Zr2 Zr3 O1 175.07(8)
C19 Zr2 Zr3 O1 -124.29(12)
C21 Zr2 Zr3 O1 141.24(8)
C20 Zr2 Zr3 O1 136.0(2)
Zr1 Zr2 Zr3 O1 -38.94(5)
O1 Zr2 Zr3 O4 67.68(6)
O2 Zr2 Zr3 O4 0.23(4)
O3 Zr2 Zr3 O4 -97.27(6)
O7 Zr2 Zr3 O4 161.04(4)
O6 Zr2 Zr3 O4 86.38(5)
C23 Zr2 Zr3 O4 -80.73(7)
C22 Zr2 Zr3 O4 -117.25(7)
C19 Zr2 Zr3 O4 -56.61(11)
C21 Zr2 Zr3 O4 -151.08(8)
C20 Zr2 Zr3 O4 -156.3(2)
Zr1 Zr2 Zr3 O4 28.74(3)
O1 Zr2 Zr3 O3 164.95(7)
O2 Zr2 Zr3 O3 97.50(6)
O7 Zr2 Zr3 O3 -101.69(6)
O6 Zr2 Zr3 O3 -176.34(6)
C23 Zr2 Zr3 O3 16.55(8)
C22 Zr2 Zr3 O3 -19.98(8)
C19 Zr2 Zr3 O3 40.67(12)
C21 Zr2 Zr3 O3 -53.81(8)
C20 Zr2 Zr3 O3 -59.1(2)
Zr1 Zr2 Zr3 O3 126.01(5)
O1 Zr2 Zr3 O8 -92.25(6)
O2 Zr2 Zr3 O8 -159.70(4)
O3 Zr2 Zr3 O8 102.80(6)
O7 Zr2 Zr3 O8 1.11(4)
O6 Zr2 Zr3 O8 -73.54(5)
C23 Zr2 Zr3 O8 119.35(7)
C22 Zr2 Zr3 O8 82.82(7)
C19 Zr2 Zr3 O8 143.47(11)
C21 Zr2 Zr3 O8 48.99(8)
C20 Zr2 Zr3 O8 43.7(2)
Zr1 Zr2 Zr3 O8 -131.19(3)
O1 Zr2 Zr3 O9 -14.74(6)
O2 Zr2 Zr3 O9 -82.20(5)
O3 Zr2 Zr3 O9 -179.70(6)
O7 Zr2 Zr3 O9 78.62(4)
O6 Zr2 Zr3 O9 3.96(5)
C23 Zr2 Zr3 O9 -163.15(7)
C22 Zr2 Zr3 O9 160.32(7)
C19 Zr2 Zr3 O9 -139.03(11)
C21 Zr2 Zr3 O9 126.49(8)
C20 Zr2 Zr3 O9 121.2(2)
Zr1 Zr2 Zr3 O9 -53.69(3)
O1 Zr2 Zr3 C26 124.82(11)
O2 Zr2 Zr3 C26 57.37(10)
O3 Zr2 Zr3 C26 -40.13(11)
O7 Zr2 Zr3 C26 -141.81(10)
O6 Zr2 Zr3 C26 143.53(10)
C23 Zr2 Zr3 C26 -23.58(12)
C22 Zr2 Zr3 C26 -60.11(11)
C19 Zr2 Zr3 C26 0.54(15)
C21 Zr2 Zr3 C26 -93.94(12)
C20 Zr2 Zr3 C26 -99.2(2)
Zr1 Zr2 Zr3 C26 85.88(10)
O1 Zr2 Zr3 C27 145.84(7)
O2 Zr2 Zr3 C27 78.38(6)
O3 Zr2 Zr3 C27 -19.12(7)
O7 Zr2 Zr3 C27 -120.80(6)
O6 Zr2 Zr3 C27 164.54(7)
C23 Zr2 Zr3 C27 -2.57(9)
C22 Zr2 Zr3 C27 -39.09(8)
C19 Zr2 Zr3 C27 21.55(12)
C21 Zr2 Zr3 C27 -72.92(9)
C20 Zr2 Zr3 C27 -78.2(2)
Zr1 Zr2 Zr3 C27 106.89(6)
O1 Zr2 Zr3 C25 -137.99(17)
O2 Zr2 Zr3 C25 154.55(16)
O3 Zr2 Zr3 C25 57.05(17)
O7 Zr2 Zr3 C25 -44.63(16)
O6 Zr2 Zr3 C25 -119.29(16)
C23 Zr2 Zr3 C25 73.60(17)
C22 Zr2 Zr3 C25 37.07(17)
C19 Zr2 Zr3 C25 97.72(19)
C21 Zr2 Zr3 C25 3.24(18)
C20 Zr2 Zr3 C25 -2.0(3)
Zr1 Zr2 Zr3 C25 -176.94(16)
O1 Zr2 Zr3 C28 -178.41(7)
O2 Zr2 Zr3 C28 114.14(6)
O3 Zr2 Zr3 C28 16.64(7)
O7 Zr2 Zr3 C28 -85.05(6)
O6 Zr2 Zr3 C28 -159.70(7)
C23 Zr2 Zr3 C28 33.19(9)
C22 Zr2 Zr3 C28 -3.34(8)
C19 Zr2 Zr3 C28 57.31(12)
C21 Zr2 Zr3 C28 -37.17(9)
C20 Zr2 Zr3 C28 -42.4(2)
Zr1 Zr2 Zr3 C28 142.65(6)
O1 Zr2 Zr3 C24 -145.18(8)
O2 Zr2 Zr3 C24 147.37(7)
O3 Zr2 Zr3 C24 49.87(8)
O7 Zr2 Zr3 C24 -51.81(7)
O6 Zr2 Zr3 C24 -126.47(7)
C23 Zr2 Zr3 C24 66.42(9)
C22 Zr2 Zr3 C24 29.89(9)
C19 Zr2 Zr3 C24 90.54(13)
C21 Zr2 Zr3 C24 -3.94(9)
C20 Zr2 Zr3 C24 -9.2(2)
Zr1 Zr2 Zr3 C24 175.88(6)
O1 Zr2 Zr3 Zr1 38.94(5)
O2 Zr2 Zr3 Zr1 -28.51(3)
O3 Zr2 Zr3 Zr1 -126.01(5)
O7 Zr2 Zr3 Zr1 132.30(3)
O6 Zr2 Zr3 Zr1 57.65(4)
C23 Zr2 Zr3 Zr1 -109.46(7)
C22 Zr2 Zr3 Zr1 -145.99(6)
C19 Zr2 Zr3 Zr1 -85.34(11)
C21 Zr2 Zr3 Zr1 -179.82(7)
C20 Zr2 Zr3 Zr1 174.93(19)
O1 Zr3 O3 Zr2 9.21(4)
O4 Zr3 O3 Zr2 81.78(5)
O8 Zr3 O3 Zr2 -71.47(5)
O9 Zr3 O3 Zr2 0.60(12)
C26 Zr3 O3 Zr2 160.98(5)
C27 Zr3 O3 Zr2 164.37(6)
C25 Zr3 O3 Zr2 -161.68(7)
C28 Zr3 O3 Zr2 -164.73(7)
C24 Zr3 O3 Zr2 -144.27(5)
Zr1 Zr3 O3 Zr2 44.55(4)
O1 Zr2 O3 Zr3 -9.14(4)
O2 Zr2 O3 Zr3 -81.77(5)
O7 Zr2 O3 Zr3 71.45(5)
O6 Zr2 O3 Zr3 6.70(11)
C23 Zr2 O3 Zr3 -166.41(7)
C22 Zr2 O3 Zr3 161.97(7)
C19 Zr2 O3 Zr3 -160.07(6)
C21 Zr2 O3 Zr3 142.87(6)
C20 Zr2 O3 Zr3 163.90(7)
Zr1 Zr2 O3 Zr3 -44.63(4)
C6 C2 C3 C4 0.5(3)
C1 C2 C3 C4 -179.77(17)
O1 Zr1 O4 Zr3 8.06(4)
O2 Zr1 O4 Zr3 80.15(5)
O10 Zr1 O4 Zr3 -71.94(5)
O5 Zr1 O4 Zr3 -7.11(11)
C30 Zr1 O4 Zr3 -151.79(7)
C29 Zr1 O4 Zr3 -145.57(7)
C31 Zr1 O4 Zr3 166.99(6)
C32 Zr1 O4 Zr3 161.62(7)
C33 Zr1 O4 Zr3 -171.58(9)
Zr2 Zr1 O4 Zr3 43.04(4)
O1 Zr3 O4 Zr1 -8.14(4)
O3 Zr3 O4 Zr1 -80.11(5)
O8 Zr3 O4 Zr1 4.85(12)
O9 Zr3 O4 Zr1 72.92(5)
C26 Zr3 O4 Zr1 159.04(6)
C27 Zr3 O4 Zr1 -168.47(6)
C25 Zr3 O4 Zr1 144.57(6)
C28 Zr3 O4 Zr1 -158.76(5)
C24 Zr3 O4 Zr1 170.01(7)
Zr2 Zr3 O4 Zr1 -42.76(4)
C5 N1 C4 C3 -0.9(3)
C2 C3 C4 N1 1.1(3)
O6 C1 O5 Zr1 29.0(2)
C2 C1 O5 Zr1 -152.01(11)
O1 Zr1 O5 C1 22.18(13)
O2 Zr1 O5 C1 -52.23(14)
O4 Zr1 O5 C1 36.99(18)
O10 Zr1 O5 C1 102.76(14)
C30 Zr1 O5 C1 -171.10(15)
C29 Zr1 O5 C1 173.74(14)
C31 Zr1 O5 C1 -138.24(14)
C32 Zr1 O5 C1 -130.80(14)
C33 Zr1 O5 C1 -162.89(15)
Zr2 Zr1 O5 C1 -15.46(13)
Zr3 Zr1 O5 C1 32.24(14)
C4 N1 C5 C6 -0.9(3)
O5 C1 O6 Zr2 -24.1(2)
C2 C1 O6 Zr2 156.94(10)
O1 Zr2 O6 C1 -29.32(13)
O2 Zr2 O6 C1 44.72(13)
O3 Zr2 O6 C1 -44.76(18)
O7 Zr2 O6 C1 -110.15(14)
C23 Zr2 O6 C1 127.10(14)
C22 Zr2 O6 C1 166.02(13)
C19 Zr2 O6 C1 123.77(14)
C21 Zr2 O6 C1 176.85(14)
C20 Zr2 O6 C1 151.99(15)
Zr1 Zr2 O6 C1 8.49(13)
Zr3 Zr2 O6 C1 -40.35(14)
C3 C2 C6 C5 -2.1(3)
C1 C2 C6 C5 178.08(16)
N1 C5 C6 C2 2.4(3)
O1 Zr2 O7 C7 22.57(13)
O2 Zr2 O7 C7 32.49(19)
O3 Zr2 O7 C7 -50.68(13)
O6 Zr2 O7 C7 101.80(13)
C23 Zr2 O7 C7 -135.10(13)
C22 Zr2 O7 C7 -131.56(14)
C19 Zr2 O7 C7 -173.80(13)
C21 Zr2 O7 C7 -160.35(14)
C20 Zr2 O7 C7 175.27(13)
Zr1 Zr2 O7 C7 31.28(14)
Zr3 Zr2 O7 C7 -13.80(12)
Zr2 O7 C7 O8 27.6(2)
Zr2 O7 C7 C8 -152.46(10)
O7 C7 O8 Zr3 -24.7(2)
C8 C7 O8 Zr3 155.35(10)
O1 Zr3 O8 C7 -26.53(12)
O4 Zr3 O8 C7 -39.18(17)
O3 Zr3 O8 C7 46.87(12)
O9 Zr3 O8 C7 -107.24(12)
C26 Zr3 O8 C7 171.82(12)
C27 Zr3 O8 C7 132.83(12)
C25 Zr3 O8 C7 178.65(13)
C28 Zr3 O8 C7 125.79(13)
C24 Zr3 O8 C7 152.23(14)
Zr1 Zr3 O8 C7 -35.89(13)
Zr2 Zr3 O8 C7 10.19(12)
O8 C7 C8 C12 7.7(2)
O7 C7 C8 C12 -172.22(15)
O8 C7 C8 C9 -168.80(15)
O7 C7 C8 C9 11.3(2)
O1 Zr3 O9 C13 30.71(13)
O4 Zr3 O9 C13 -43.63(13)
O3 Zr3 O9 C13 39.07(18)
O8 Zr3 O9 C13 111.53(13)
C26 Zr3 O9 C13 -124.07(14)
C27 Zr3 O9 C13 -122.57(14)
C25 Zr3 O9 C13 -154.55(14)
C28 Zr3 O9 C13 -159.09(13)
C24 Zr3 O9 C13 -175.36(13)
Zr1 Zr3 O9 C13 -6.48(13)
Zr2 Zr3 O9 C13 39.47(14)
C12 C8 C9 C10 -2.2(3)
C7 C8 C9 C10 174.33(17)
O1 Zr1 O10 C13 -34.22(14)
O2 Zr1 O10 C13 -49.76(19)
O4 Zr1 O10 C13 39.65(14)
O5 Zr1 O10 C13 -114.21(15)
C30 Zr1 O10 C13 167.84(15)
C29 Zr1 O10 C13 136.89(16)
C31 Zr1 O10 C13 169.18(14)
C32 Zr1 O10 C13 133.05(15)
C33 Zr1 O10 C13 116.69(15)
Zr2 Zr1 O10 C13 -44.69(15)
Zr3 Zr1 O10 C13 2.63(13)
C11 N2 C10 C9 1.7(3)
C8 C9 C10 N2 0.1(3)
C10 N2 C11 C12 -1.3(3)
N2 C11 C12 C8 -0.9(3)
C9 C8 C12 C11 2.6(3)
C7 C8 C12 C11 -173.86(17)
Zr3 O9 C13 O10 11.1(2)
Zr3 O9 C13 C14 -172.30(11)
Zr1 O10 C13 O9 -8.6(3)
Zr1 O10 C13 C14 174.75(11)
O9 C13 C14 C15 -10.3(3)
O10 C13 C14 C15 166.59(19)
O9 C13 C14 C18 171.45(17)
O10 C13 C14 C18 -11.6(2)
C18 C14 C15 C16 1.0(4)
C13 C14 C15 C16 -177.2(2)
C17 N3 C16 C15 -1.1(5)
C14 C15 C16 N3 -0.2(4)
C16 N3 C17 C18 1.4(4)
N3 C17 C18 C14 -0.5(4)
C15 C14 C18 C17 -0.7(3)
C13 C14 C18 C17 177.54(19)
O1 Zr2 C19 C20 124.51(13)
O2 Zr2 C19 C20 147.28(12)
O3 Zr2 C19 C20 -127.18(11)
O7 Zr2 C19 C20 -20.91(14)
O6 Zr2 C19 C20 59.47(12)
C23 Zr2 C19 C20 -115.23(19)
C22 Zr2 C19 C20 -77.92(13)
C21 Zr2 C19 C20 -37.11(12)
Zr1 Zr2 C19 C20 134.19(11)
Zr3 Zr2 C19 C20 -154.43(9)
O1 Zr2 C19 C23 -120.26(14)
O2 Zr2 C19 C23 -97.49(13)
O3 Zr2 C19 C23 -11.95(15)
O7 Zr2 C19 C23 94.32(14)
O6 Zr2 C19 C23 174.70(13)
C22 Zr2 C19 C23 37.31(13)
C21 Zr2 C19 C23 78.12(14)
C20 Zr2 C19 C23 115.23(19)
Zr1 Zr2 C19 C23 -110.58(12)
Zr3 Zr2 C19 C23 -39.2(2)
C23 C19 C20 C21 -0.12(19)
Zr2 C19 C20 C21 65.75(12)
C23 C19 C20 Zr2 -65.87(12)
O1 Zr2 C20 C19 -119.38(14)
O2 Zr2 C20 C19 -33.51(13)
O3 Zr2 C20 C19 75.13(14)
O7 Zr2 C20 C19 163.08(12)
O6 Zr2 C20 C19 -116.62(13)
C23 Zr2 C20 C19 36.99(12)
C22 Zr2 C20 C19 77.49(13)
C21 Zr2 C20 C19 115.06(17)
Zr1 Zr2 C20 C19 -63.95(13)
Zr3 Zr2 C20 C19 122.1(2)
O1 Zr2 C20 C21 125.57(13)
O2 Zr2 C20 C21 -148.57(12)
O3 Zr2 C20 C21 -39.93(16)
O7 Zr2 C20 C21 48.02(12)
O6 Zr2 C20 C21 128.32(13)
C23 Zr2 C20 C21 -78.07(13)
C22 Zr2 C20 C21 -37.57(12)
C19 Zr2 C20 C21 -115.06(17)
Zr1 Zr2 C20 C21 -179.01(10)
Zr3 Zr2 C20 C21 7.0(3)
C19 C20 C21 C22 0.45(19)
Zr2 C20 C21 C22 66.05(11)
C19 C20 C21 Zr2 -65.60(12)
O1 Zr2 C21 C22 122.57(14)
O2 Zr2 C21 C22 -71.67(14)
O3 Zr2 C21 C22 37.02(13)
O7 Zr2 C21 C22 116.15(12)
O6 Zr2 C21 C22 -163.59(12)
C23 Zr2 C21 C22 -37.05(12)
C19 Zr2 C21 C22 -77.48(13)
C20 Zr2 C21 C22 -114.20(18)
Zr1 Zr2 C21 C22 -111.3(2)
Zr3 Zr2 C21 C22 68.08(14)
O1 Zr2 C21 C20 -123.23(13)
O2 Zr2 C21 C20 42.53(15)
O3 Zr2 C21 C20 151.22(11)
O7 Zr2 C21 C20 -129.65(13)
O6 Zr2 C21 C20 -49.39(12)
C23 Zr2 C21 C20 77.15(13)
C22 Zr2 C21 C20 114.20(18)
C19 Zr2 C21 C20 36.72(12)
Zr1 Zr2 C21 C20 2.9(3)
Zr3 Zr2 C21 C20 -177.72(9)
C20 C21 C22 C23 -0.62(19)
Zr2 C21 C22 C23 66.35(12)
C20 C21 C22 Zr2 -66.96(12)
O1 Zr2 C22 C23 119.26(14)
O2 Zr2 C22 C23 13.64(13)
O3 Zr2 C22 C23 100.91(12)
O7 Zr2 C22 C23 -174.34(11)
O6 Zr2 C22 C23 -94.30(13)
C19 Zr2 C22 C23 -37.28(11)
C21 Zr2 C22 C23 -114.71(16)
C20 Zr2 C22 C23 -77.38(13)
Zr1 Zr2 C22 C23 37.85(16)
Zr3 Zr2 C22 C23 113.10(11)
O1 Zr2 C22 C21 -126.04(13)
O2 Zr2 C22 C21 128.35(12)
O3 Zr2 C22 C21 -144.39(12)
O7 Zr2 C22 C21 -59.64(12)
O6 Zr2 C22 C21 20.40(15)
C23 Zr2 C22 C21 114.71(16)
C19 Zr2 C22 C21 77.43(13)
C20 Zr2 C22 C21 37.33(12)
Zr1 Zr2 C22 C21 152.56(9)
Zr3 Zr2 C22 C21 -132.19(10)
C21 C22 C23 C19 0.55(19)
Zr2 C22 C23 C19 67.64(12)
C21 C22 C23 Zr2 -67.09(12)
C20 C19 C23 C22 -0.3(2)
Zr2 C19 C23 C22 -67.36(12)
C20 C19 C23 Zr2 67.09(12)
O1 Zr2 C23 C22 -124.24(13)
O2 Zr2 C23 C22 -167.73(12)
O3 Zr2 C23 C22 -75.96(11)
O7 Zr2 C23 C22 6.66(13)
O6 Zr2 C23 C22 108.15(12)
C19 Zr2 C23 C22 114.42(18)
C21 Zr2 C23 C22 37.30(11)
C20 Zr2 C23 C22 77.78(13)
Zr1 Zr2 C23 C22 -158.91(9)
Zr3 Zr2 C23 C22 -85.97(12)
O1 Zr2 C23 C19 121.35(13)
O2 Zr2 C23 C19 77.86(13)
O3 Zr2 C23 C19 169.63(13)
O7 Zr2 C23 C19 -107.76(13)
O6 Zr2 C23 C19 -6.26(16)
C22 Zr2 C23 C19 -114.42(18)
C21 Zr2 C23 C19 -77.11(14)
C20 Zr2 C23 C19 -36.64(12)
Zr1 Zr2 C23 C19 86.68(13)
Zr3 Zr2 C23 C19 159.61(11)
O1 Zr3 C24 C25 125.40(13)
O4 Zr3 C24 C25 -50.50(15)
O3 Zr3 C24 C25 -155.01(11)
O8 Zr3 C24 C25 122.60(12)
O9 Zr3 C24 C25 40.42(12)
C26 Zr3 C24 C25 -36.89(11)
C27 Zr3 C24 C25 -77.55(12)
C28 Zr3 C24 C25 -114.59(16)
Zr1 Zr3 C24 C25 -20.7(3)
Zr2 Zr3 C24 C25 176.21(9)
O1 Zr3 C24 C28 -120.00(14)
O4 Zr3 C24 C28 64.09(14)
O3 Zr3 C24 C28 -40.42(12)
O8 Zr3 C24 C28 -122.81(12)
O9 Zr3 C24 C28 155.01(11)
C26 Zr3 C24 C28 77.70(12)
C27 Zr3 C24 C28 37.05(11)
C25 Zr3 C24 C28 114.59(16)
Zr1 Zr3 C24 C28 93.9(3)
Zr2 Zr3 C24 C28 -69.20(12)
C28 C24 C25 C26 -0.24(19)
Zr3 C24 C25 C26 65.89(12)
C28 C24 C25 Zr3 -66.13(12)
O1 Zr3 C25 C26 118.58(14)
O4 Zr3 C25 C26 27.77(12)
O3 Zr3 C25 C26 -81.57(13)
O8 Zr3 C25 C26 -169.20(11)
O9 Zr3 C25 C26 106.74(12)
C27 Zr3 C25 C26 -37.26(11)
C28 Zr3 C25 C26 -77.81(12)
C24 Zr3 C25 C26 -114.98(17)
Zr1 Zr3 C25 C26 58.74(13)
Zr2 Zr3 C25 C26 -125.10(16)
O1 Zr3 C25 C24 -126.44(13)
O4 Zr3 C25 C24 142.75(11)
O3 Zr3 C25 C24 33.41(15)
O8 Zr3 C25 C24 -54.22(12)
O9 Zr3 C25 C24 -138.28(12)
C26 Zr3 C25 C24 114.98(17)
C27 Zr3 C25 C24 77.72(13)
C28 Zr3 C25 C24 37.17(12)
Zr1 Zr3 C25 C24 173.72(9)
Zr2 Zr3 C25 C24 -10.1(2)
C24 C25 C26 C27 0.09(19)
Zr3 C25 C26 C27 67.24(12)
C24 C25 C26 Zr3 -67.15(12)
O1 Zr3 C26 C25 -127.37(12)
O4 Zr3 C26 C25 -153.36(12)
O3 Zr3 C26 C25 121.11(11)
O8 Zr3 C26 C25 13.00(13)
O9 Zr3 C26 C25 -67.75(11)
C27 Zr3 C26 C25 114.75(16)
C28 Zr3 C26 C25 77.25(12)
C24 Zr3 C26 C25 36.87(11)
Zr1 Zr3 C26 C25 -139.36(10)
Zr2 Zr3 C26 C25 148.36(10)
O1 Zr3 C26 C27 117.87(13)
O4 Zr3 C26 C27 91.89(11)
O3 Zr3 C26 C27 6.36(13)
O8 Zr3 C26 C27 -101.76(12)
O9 Zr3 C26 C27 177.50(11)
C25 Zr3 C26 C27 -114.75(16)
C28 Zr3 C26 C27 -37.50(11)
C24 Zr3 C26 C27 -77.88(12)
Zr1 Zr3 C26 C27 105.89(10)
Zr2 Zr3 C26 C27 33.60(17)
C25 C26 C27 C28 0.10(19)
Zr3 C26 C27 C28 67.99(12)
C25 C26 C27 Zr3 -67.88(12)
O1 Zr3 C27 C26 -122.44(12)
O4 Zr3 C27 C26 -83.10(11)
O3 Zr3 C27 C26 -174.53(11)
O8 Zr3 C27 C26 100.53(11)
O9 Zr3 C27 C26 -2.81(13)
C25 Zr3 C27 C26 36.85(11)
C28 Zr3 C27 C26 113.85(16)
C24 Zr3 C27 C26 76.97(12)
Zr1 Zr3 C27 C26 -91.17(11)
Zr2 Zr3 C27 C26 -162.97(9)
O1 Zr3 C27 C28 123.70(12)
O4 Zr3 C27 C28 163.05(12)
O3 Zr3 C27 C28 71.62(11)
O8 Zr3 C27 C28 -13.32(13)
O9 Zr3 C27 C28 -116.66(11)
C26 Zr3 C27 C28 -113.85(16)
C25 Zr3 C27 C28 -77.00(12)
C24 Zr3 C27 C28 -36.88(11)
Zr1 Zr3 C27 C28 154.97(10)
Zr2 Zr3 C27 C28 83.18(11)
C26 C27 C28 C24 -0.25(19)
Zr3 C27 C28 C24 66.73(12)
C26 C27 C28 Zr3 -66.98(11)
C25 C24 C28 C27 0.31(19)
Zr3 C24 C28 C27 -65.63(12)
C25 C24 C28 Zr3 65.94(12)
O1 Zr3 C28 C27 -117.20(13)
O4 Zr3 C28 C27 -18.35(13)
O3 Zr3 C28 C27 -104.96(12)
O8 Zr3 C28 C27 168.97(11)
O9 Zr3 C28 C27 83.39(13)
C26 Zr3 C28 C27 37.63(11)
C25 Zr3 C28 C27 77.90(12)
C24 Zr3 C28 C27 114.93(16)
Zr1 Zr3 C28 C27 -42.20(15)
Zr2 Zr3 C28 C27 -115.23(10)
O1 Zr3 C28 C24 127.87(12)
O4 Zr3 C28 C24 -133.28(11)
O3 Zr3 C28 C24 140.11(12)
O8 Zr3 C28 C24 54.04(11)
O9 Zr3 C28 C24 -31.54(14)
C26 Zr3 C28 C24 -77.30(12)
C27 Zr3 C28 C24 -114.93(16)
C25 Zr3 C28 C24 -37.03(11)
Zr1 Zr3 C28 C24 -157.13(9)
Zr2 Zr3 C28 C24 129.84(10)
O1 Zr1 C29 C33 -120.30(16)
O2 Zr1 C29 C33 45.11(17)
O4 Zr1 C29 C33 -55.14(14)
O10 Zr1 C29 C33 -139.17(15)
O5 Zr1 C29 C33 144.25(13)
C30 Zr1 C29 C33 115.5(2)
C31 Zr1 C29 C33 77.30(15)
C32 Zr1 C29 C33 36.95(14)
Zr2 Zr1 C29 C33 50.2(5)
Zr3 Zr1 C29 C33 -80.44(14)
O1 Zr1 C29 C30 124.19(14)
O2 Zr1 C29 C30 -70.41(17)
O4 Zr1 C29 C30 -170.66(14)
O10 Zr1 C29 C30 105.32(15)
O5 Zr1 C29 C30 28.73(15)
C31 Zr1 C29 C30 -38.21(14)
C32 Zr1 C29 C30 -78.57(15)
C33 Zr1 C29 C30 -115.5(2)
Zr2 Zr1 C29 C30 -65.3(5)
Zr3 Zr1 C29 C30 164.04(11)
C33 C29 C30 C31 -0.3(2)
Zr1 C29 C30 C31 67.26(13)
C33 C29 C30 Zr1 -67.55(14)
O1 Zr1 C30 C29 -122.30(15)
O2 Zr1 C30 C29 129.86(14)
O4 Zr1 C30 C29 11.72(17)
O10 Zr1 C30 C29 -68.80(14)
O5 Zr1 C30 C29 -151.68(15)
C31 Zr1 C30 C29 113.4(2)
C32 Zr1 C30 C29 76.33(16)
C33 Zr1 C30 C29 36.24(15)
Zr2 Zr1 C30 C29 166.33(11)
Zr3 Zr1 C30 C29 -32.4(2)
O1 Zr1 C30 C31 124.28(14)
O2 Zr1 C30 C31 16.43(15)
O4 Zr1 C30 C31 -101.70(14)
O10 Zr1 C30 C31 177.78(14)
O5 Zr1 C30 C31 94.89(14)
C29 Zr1 C30 C31 -113.4(2)
C32 Zr1 C30 C31 -37.10(14)
C33 Zr1 C30 C31 -77.19(16)
Zr2 Zr1 C30 C31 52.91(17)
Zr3 Zr1 C30 C31 -145.81(12)
C29 C30 C31 C32 -0.1(2)
Zr1 C30 C31 C32 67.33(13)
C29 C30 C31 Zr1 -67.40(13)
O1 Zr1 C31 C32 121.44(16)
O2 Zr1 C31 C32 80.67(14)
O4 Zr1 C31 C32 -10.15(16)
O10 Zr1 C31 C32 -116.47(14)
O5 Zr1 C31 C32 166.98(14)
C30 Zr1 C31 C32 -113.98(19)
C29 Zr1 C31 C32 -76.49(16)
C33 Zr1 C31 C32 -36.77(15)
Zr2 Zr1 C31 C32 98.88(13)
Zr3 Zr1 C31 C32 16.5(2)
O1 Zr1 C31 C30 -124.57(14)
O2 Zr1 C31 C30 -165.35(14)
O4 Zr1 C31 C30 103.83(14)
O10 Zr1 C31 C30 -2.49(15)
O5 Zr1 C31 C30 -79.04(13)
C29 Zr1 C31 C30 37.49(14)
C32 Zr1 C31 C30 113.98(19)
C33 Zr1 C31 C30 77.22(15)
Zr2 Zr1 C31 C30 -147.13(11)
Zr3 Zr1 C31 C30 130.48(15)
C30 C31 C32 C33 0.4(2)
Zr1 C31 C32 C33 66.98(14)
C30 C31 C32 Zr1 -66.56(13)
O1 Zr1 C32 C31 -124.02(14)
O2 Zr1 C32 C31 -95.54(14)
O4 Zr1 C32 C31 171.84(13)
O10 Zr1 C32 C31 83.13(16)
O5 Zr1 C32 C31 -14.03(15)
C30 Zr1 C32 C31 37.97(12)
C29 Zr1 C32 C31 78.48(14)
C33 Zr1 C32 C31 115.1(2)
Zr2 Zr1 C32 C31 -99.20(12)
Zr3 Zr1 C32 C31 -173.38(10)
O1 Zr1 C32 C33 120.92(16)
O2 Zr1 C32 C33 149.40(15)
O4 Zr1 C32 C33 56.78(15)
O10 Zr1 C32 C33 -31.93(18)
O5 Zr1 C32 C33 -129.10(15)
C30 Zr1 C32 C33 -77.09(16)
C29 Zr1 C32 C33 -36.58(14)
C31 Zr1 C32 C33 -115.1(2)
Zr2 Zr1 C32 C33 145.74(13)
Zr3 Zr1 C32 C33 71.56(16)
C30 C29 C33 C32 0.6(2)
Zr1 C29 C33 C32 -66.00(14)
C30 C29 C33 Zr1 66.56(14)
C31 C32 C33 C29 -0.6(2)
Zr1 C32 C33 C29 65.73(14)
C31 C32 C33 Zr1 -66.33(14)
O1 Zr1 C33 C29 122.65(15)
O2 Zr1 C33 C29 -147.13(13)
O4 Zr1 C33 C29 123.38(14)
O10 Zr1 C33 C29 39.50(14)
O5 Zr1 C33 C29 -46.97(17)
C30 Zr1 C33 C29 -36.91(13)
C31 Zr1 C33 C29 -78.17(14)
C32 Zr1 C33 C29 -115.1(2)
Zr2 Zr1 C33 C29 -168.79(10)
Zr3 Zr1 C33 C29 117.67(12)
O1 Zr1 C33 C32 -122.27(15)
O2 Zr1 C33 C32 -32.05(16)
O4 Zr1 C33 C32 -121.54(16)
O10 Zr1 C33 C32 154.59(14)
O5 Zr1 C33 C32 68.11(18)
C30 Zr1 C33 C32 78.17(15)
C29 Zr1 C33 C32 115.1(2)
C31 Zr1 C33 C32 36.91(13)
Zr2 Zr1 C33 C32 -53.71(17)
Zr3 Zr1 C33 C32 -127.25(13)

loop_
_platon_squeeze_void_nr
_platon_squeeze_void_average_x
_platon_squeeze_void_average_y
_platon_squeeze_void_average_z
_platon_squeeze_void_volume
_platon_squeeze_void_count_electrons
_platon_squeeze_void_content
1 0.500 0.000 0.000 636 223 ' '
2 0.500 1.500 0.500 636 223 ' '
